data_2218013
loop_
_publ_author_name
'Tang, Chun-Bao'

_publ_section_title
;
 <i>N</i>'-(2-Hydroxynaphthylidene)-4-methoxybenzohydrazide
;
_journal_coeditor_code SJ2478
_journal_issue 4
_journal_name_full 'Acta Crystallographica Section E'
_journal_page_first o768
_journal_paper_doi 10.1107/S1600536808008076
_journal_volume 64
_journal_year 2008
_chemical_formula_iupac 'C19 H16 N2 O3'
_chemical_formula_moiety 'C19 H16 N2 O3'
_chemical_formula_sum 'C19 H16 N2 O3'
_chemical_formula_weight 320.34
_chemical_name_systematic
;
<i>N</i>'-(2-Hydroxynaphthylidene)-4-methoxybenzohydrazide
;
_space_group_IT_number 14
_symmetry_cell_setting monoclinic
_symmetry_space_group_name_Hall '-P 2ybc'
_symmetry_space_group_name_H-M 'P 1 21/c 1'
_atom_sites_solution_hydrogens geom
_atom_sites_solution_primary direct
_atom_sites_solution_secondary difmap
_audit_creation_method SHELXL97
_cell_angle_alpha 90.00
_cell_angle_beta 91.70(3)
_cell_angle_gamma 90.00
_cell_formula_units_Z 4
_cell_length_a 11.159(2)
_cell_length_b 15.790(3)
_cell_length_c 8.8300(18)
_cell_measurement_reflns_used 1378
_cell_measurement_temperature 298(2)
_cell_measurement_theta_max 24.5
_cell_measurement_theta_min 2.2
_cell_volume 1555.2(5)
_computing_cell_refinement 'SAINT (Bruker, 2002)'
_computing_data_collection 'SMART (Bruker, 2002)'
_computing_data_reduction 'SAINT (Bruker, 2002)'
_computing_molecular_graphics 'SHELXTL (Sheldrick, 2008)'
_computing_publication_material 'SHELXL97 (Sheldrick, 2008)'
_computing_structure_refinement 'SHELXL97 (Sheldrick, 2008)'
_computing_structure_solution 'SHELXS97 (Sheldrick, 2008)'
_diffrn_ambient_temperature 298(2)
_diffrn_measured_fraction_theta_full 0.991
_diffrn_measured_fraction_theta_max 0.991
_diffrn_measurement_device_type 'Bruker SMART CCD area-detector'
_diffrn_measurement_method \w
_diffrn_radiation_monochromator graphite
_diffrn_radiation_source 'fine-focus sealed tube'
_diffrn_radiation_type MoK\a
_diffrn_radiation_wavelength 0.71073
_diffrn_reflns_av_R_equivalents 0.0515
_diffrn_reflns_av_sigmaI/netI 0.0709
_diffrn_reflns_limit_h_max 14
_diffrn_reflns_limit_h_min -14
_diffrn_reflns_limit_k_max 20
_diffrn_reflns_limit_k_min -20
_diffrn_reflns_limit_l_max 11
_diffrn_reflns_limit_l_min -11
_diffrn_reflns_number 13232
_diffrn_reflns_theta_full 27.50
_diffrn_reflns_theta_max 27.50
_diffrn_reflns_theta_min 1.83
_exptl_absorpt_coefficient_mu 0.094
_exptl_absorpt_correction_T_max 0.9724
_exptl_absorpt_correction_T_min 0.9706
_exptl_absorpt_correction_type multi-scan
_exptl_absorpt_process_details '(SADABS; Sheldrick, 1996)'
_exptl_crystal_colour colorless
_exptl_crystal_density_diffrn 1.368
_exptl_crystal_density_method 'not measured'
_exptl_crystal_description 'cut from a needle'
_exptl_crystal_F_000 672
_exptl_crystal_size_max 0.32
_exptl_crystal_size_mid 0.32
_exptl_crystal_size_min 0.30
_refine_diff_density_max 0.182
_refine_diff_density_min -0.200
_refine_ls_extinction_method none
_refine_ls_goodness_of_fit_ref 1.037
_refine_ls_hydrogen_treatment mixed
_refine_ls_matrix_type full
_refine_ls_number_parameters 222
_refine_ls_number_reflns 3550
_refine_ls_number_restraints 1
_refine_ls_restrained_S_all 1.037
_refine_ls_R_factor_all 0.1012
_refine_ls_R_factor_gt 0.0557
_refine_ls_shift/su_max 0.001
_refine_ls_shift/su_max_lt 0.001
_refine_ls_shift/su_mean <0.001
_refine_ls_structure_factor_coef Fsqd
_refine_ls_weighting_details 'calc w = 1/[\s^2^(Fo^2^)+(0.0391P)^2^+0.168P] where P=(Fo^2^+2Fc^2^)/3'
_refine_ls_weighting_scheme calc
_refine_ls_wR_factor_gt 0.1172
_refine_ls_wR_factor_ref 0.1360
_reflns_number_gt 2161
_reflns_number_total 3550
_reflns_threshold_expression I>2\s(I)
_cod_data_source_file sj2478.cif
_cod_data_source_block I
_cod_original_sg_symbol_H-M 'P 21/c'
_cod_database_code 2218013
_cod_database_fobs_code 2218013

loop_
_symmetry_equiv_pos_as_xyz
'x, y, z'
'-x, y+1/2, -z+1/2'
'-x, -y, -z'
'x, -y-1/2, z-1/2'

loop_
_atom_site_type_symbol
_atom_site_label
_atom_site_fract_x
_atom_site_fract_y
_atom_site_fract_z
_atom_site_U_iso_or_equiv
_atom_site_adp_type
_atom_site_calc_flag
_atom_site_refinement_flags
_atom_site_occupancy
O O1 0.44682(14) 0.12307(9) 0.77419(16) 0.0569(4) Uani d . 1
H H1 0.4089 0.1584 0.7244 0.085 Uiso calc R 1
O O2 0.24817(13) 0.32717(8) 0.67361(14) 0.0515(4) Uani d . 1
O O3 0.02184(13) 0.57256(9) 0.17402(17) 0.0602(5) Uani d . 1
N N1 0.30518(14) 0.17750(9) 0.55897(17) 0.0415(4) Uani d . 1
N N2 0.25139(15) 0.24056(10) 0.47098(17) 0.0423(4) Uani d D 1
C C1 0.35505(16) 0.03145(12) 0.5862(2) 0.0362(4) Uani d . 1
C C2 0.42732(17) 0.04559(13) 0.7145(2) 0.0431(5) Uani d . 1
C C3 0.48691(18) -0.02246(15) 0.7874(2) 0.0520(6) Uani d . 1
H H3 0.5370 -0.0121 0.8715 0.062 Uiso calc R 1
C C4 0.47221(19) -0.10234(14) 0.7367(2) 0.0526(6) Uani d . 1
H H4 0.5124 -0.1462 0.7868 0.063 Uiso calc R 1
C C5 0.39740(17) -0.12109(13) 0.6096(2) 0.0434(5) Uani d . 1
C C6 0.3824(2) -0.20495(13) 0.5558(3) 0.0561(6) Uani d . 1
H H6 0.4230 -0.2489 0.6051 0.067 Uiso calc R 1
C C7 0.3101(2) -0.22238(14) 0.4342(3) 0.0608(6) Uani d . 1
H H7 0.3007 -0.2779 0.4007 0.073 Uiso calc R 1
C C8 0.2498(2) -0.15638(14) 0.3591(3) 0.0586(6) Uani d . 1
H H8 0.2005 -0.1683 0.2750 0.070 Uiso calc R 1
C C9 0.26197(18) -0.07449(12) 0.4075(2) 0.0458(5) Uani d . 1
H H9 0.2198 -0.0318 0.3566 0.055 Uiso calc R 1
C C10 0.33734(16) -0.05348(11) 0.5331(2) 0.0371(5) Uani d . 1
C C11 0.29956(17) 0.10221(12) 0.5053(2) 0.0388(5) Uani d . 1
H H11 0.2594 0.0926 0.4131 0.047 Uiso calc R 1
C C12 0.22727(17) 0.31534(11) 0.5375(2) 0.0376(5) Uani d . 1
C C13 0.17287(17) 0.38188(11) 0.4404(2) 0.0365(4) Uani d . 1
C C14 0.18459(18) 0.46552(12) 0.4857(2) 0.0454(5) Uani d . 1
H H14 0.2259 0.4778 0.5761 0.054 Uiso calc R 1
C C15 0.13651(19) 0.53130(12) 0.4000(2) 0.0493(5) Uani d . 1
H H15 0.1466 0.5871 0.4317 0.059 Uiso calc R 1
C C16 0.07353(17) 0.51333(12) 0.2674(2) 0.0427(5) Uani d . 1
C C17 0.05869(18) 0.43022(12) 0.2214(2) 0.0453(5) Uani d . 1
H H17 0.0147 0.4180 0.1329 0.054 Uiso calc R 1
C C18 0.10864(17) 0.36569(12) 0.3058(2) 0.0406(5) Uani d . 1
H H18 0.0995 0.3101 0.2725 0.049 Uiso calc R 1
C C19 0.0515(2) 0.65852(13) 0.2009(3) 0.0685(7) Uani d . 1
H H19A 0.0224 0.6755 0.2974 0.103 Uiso calc R 1
H H19B 0.0153 0.6931 0.1227 0.103 Uiso calc R 1
H H19C 0.1370 0.6652 0.2007 0.103 Uiso calc R 1
H H2 0.251(2) 0.2301(14) 0.3703(12) 0.080 Uiso d D 1

loop_
_atom_site_aniso_label
_atom_site_aniso_U_11
_atom_site_aniso_U_22
_atom_site_aniso_U_33
_atom_site_aniso_U_12
_atom_site_aniso_U_13
_atom_site_aniso_U_23
O1 0.0614(11) 0.0580(10) 0.0505(10) -0.0051(8) -0.0100(8) -0.0063(8)
O2 0.0791(11) 0.0422(8) 0.0326(8) 0.0005(7) -0.0063(7) -0.0019(6)
O3 0.0683(11) 0.0440(9) 0.0674(11) 0.0126(7) -0.0113(8) 0.0084(8)
N1 0.0508(11) 0.0356(9) 0.0380(9) 0.0008(8) 0.0009(8) 0.0047(7)
N2 0.0608(11) 0.0320(9) 0.0339(9) 0.0046(8) -0.0029(9) 0.0013(7)
C1 0.0350(10) 0.0388(11) 0.0350(11) 0.0019(8) 0.0038(8) 0.0062(8)
C2 0.0391(11) 0.0500(13) 0.0405(12) -0.0026(10) 0.0036(9) 0.0034(10)
C3 0.0414(12) 0.0728(16) 0.0413(13) 0.0038(11) -0.0065(10) 0.0114(11)
C4 0.0465(13) 0.0549(14) 0.0564(14) 0.0122(10) 0.0035(11) 0.0204(11)
C5 0.0371(11) 0.0461(12) 0.0474(12) 0.0058(9) 0.0077(9) 0.0119(10)
C6 0.0589(15) 0.0399(13) 0.0700(16) 0.0138(11) 0.0121(12) 0.0144(11)
C7 0.0684(16) 0.0394(13) 0.0750(17) 0.0035(11) 0.0085(14) -0.0022(12)
C8 0.0658(16) 0.0512(14) 0.0586(15) -0.0033(11) -0.0020(12) -0.0065(11)
C9 0.0500(13) 0.0380(11) 0.0492(13) 0.0013(9) -0.0004(10) 0.0014(9)
C10 0.0349(11) 0.0396(11) 0.0370(11) 0.0022(9) 0.0062(9) 0.0069(9)
C11 0.0421(12) 0.0395(11) 0.0348(11) -0.0008(9) 0.0006(9) 0.0035(9)
C12 0.0423(11) 0.0359(11) 0.0346(11) -0.0056(8) 0.0005(9) -0.0003(8)
C13 0.0397(11) 0.0349(10) 0.0350(11) -0.0017(8) 0.0033(8) -0.0002(8)
C14 0.0545(13) 0.0409(12) 0.0403(12) -0.0017(10) -0.0045(10) -0.0061(9)
C15 0.0609(14) 0.0322(11) 0.0547(14) 0.0017(10) -0.0011(11) -0.0036(10)
C16 0.0408(11) 0.0412(12) 0.0458(12) 0.0050(9) -0.0008(9) 0.0032(9)
C17 0.0454(13) 0.0479(13) 0.0421(12) -0.0002(10) -0.0077(10) -0.0004(10)
C18 0.0467(12) 0.0351(11) 0.0397(11) -0.0029(9) -0.0020(9) -0.0046(9)
C19 0.0857(19) 0.0414(13) 0.0784(18) 0.0172(12) 0.0019(14) 0.0076(12)

loop_
_atom_type_symbol
_atom_type_description
_atom_type_scat_dispersion_real
_atom_type_scat_dispersion_imag
_atom_type_scat_source
C C 0.0033 0.0016 'International Tables Vol C Tables 4.2.6.8 and 6.1.1.4'
H H 0.0000 0.0000 'International Tables Vol C Tables 4.2.6.8 and 6.1.1.4'
N N 0.0061 0.0033 'International Tables Vol C Tables 4.2.6.8 and 6.1.1.4'
O O 0.0106 0.0060 'International Tables Vol C Tables 4.2.6.8 and 6.1.1.4'

loop_
_geom_angle_atom_site_label_1
_geom_angle_atom_site_label_2
_geom_angle_atom_site_label_3
_geom_angle
C2 O1 H1 109.5
C16 O3 C19 117.63(17)
C11 N1 N2 116.28(16)
C12 N2 N1 118.18(15)
C12 N2 H2 126.4(15)
N1 N2 H2 114.0(15)
C2 C1 C10 119.24(17)
C2 C1 C11 120.36(18)
C10 C1 C11 120.39(17)
O1 C2 C1 123.23(18)
O1 C2 C3 116.45(18)
C1 C2 C3 120.31(19)
C4 C3 C2 120.7(2)
C4 C3 H3 119.6
C2 C3 H3 119.6
C3 C4 C5 121.63(19)
C3 C4 H4 119.2
C5 C4 H4 119.2
C4 C5 C6 121.66(19)
C4 C5 C10 118.73(19)
C6 C5 C10 119.6(2)
C7 C6 C5 121.3(2)
C7 C6 H6 119.4
C5 C6 H6 119.4
C6 C7 C8 119.5(2)
C6 C7 H7 120.2
C8 C7 H7 120.2
C9 C8 C7 121.0(2)
C9 C8 H8 119.5
C7 C8 H8 119.5
C8 C9 C10 121.29(19)
C8 C9 H9 119.4
C10 C9 H9 119.4
C9 C10 C5 117.31(18)
C9 C10 C1 123.40(17)
C5 C10 C1 119.29(18)
N1 C11 C1 121.04(18)
N1 C11 H11 119.5
C1 C11 H11 119.5
O2 C12 N2 121.54(17)
O2 C12 C13 121.46(17)
N2 C12 C13 116.99(16)
C14 C13 C18 117.57(18)
C14 C13 C12 118.53(17)
C18 C13 C12 123.89(17)
C15 C14 C13 121.75(19)
C15 C14 H14 119.1
C13 C14 H14 119.1
C16 C15 C14 119.34(19)
C16 C15 H15 120.3
C14 C15 H15 120.3
O3 C16 C15 124.67(18)
O3 C16 C17 115.39(18)
C15 C16 C17 119.94(18)
C18 C17 C16 120.17(18)
C18 C17 H17 119.9
C16 C17 H17 119.9
C17 C18 C13 121.20(18)
C17 C18 H18 119.4
C13 C18 H18 119.4
O3 C19 H19A 109.5
O3 C19 H19B 109.5
H19A C19 H19B 109.5
O3 C19 H19C 109.5
H19A C19 H19C 109.5
H19B C19 H19C 109.5

loop_
_geom_bond_atom_site_label_1
_geom_bond_atom_site_label_2
_geom_bond_distance
O1 C2 1.347(2)
O1 H1 0.8200
O2 C12 1.231(2)
O3 C16 1.363(2)
O3 C19 1.415(2)
N1 C11 1.281(2)
N1 N2 1.388(2)
N2 C12 1.350(2)
N2 H2 0.904(9)
C1 C2 1.389(3)
C1 C10 1.432(2)
C1 C11 1.455(2)
C2 C3 1.409(3)
C3 C4 1.347(3)
C3 H3 0.9300
C4 C5 1.410(3)
C4 H4 0.9300
C5 C6 1.415(3)
C5 C10 1.421(3)
C6 C7 1.352(3)
C6 H6 0.9300
C7 C8 1.397(3)
C7 H7 0.9300
C8 C9 1.367(3)
C8 H8 0.9300
C9 C10 1.411(3)
C9 H9 0.9300
C11 H11 0.9300
C12 C13 1.475(3)
C13 C14 1.385(2)
C13 C18 1.394(3)
C14 C15 1.384(3)
C14 H14 0.9300
C15 C16 1.377(3)
C15 H15 0.9300
C16 C17 1.382(3)
C17 C18 1.371(3)
C17 H17 0.9300
C18 H18 0.9300
C19 H19A 0.9600
C19 H19B 0.9600
C19 H19C 0.9600

loop_
_geom_hbond_atom_site_label_D
_geom_hbond_atom_site_label_H
_geom_hbond_atom_site_label_A
_geom_hbond_site_symmetry_A
_geom_hbond_distance_DH
_geom_hbond_distance_HA
_geom_hbond_distance_DA
_geom_hbond_angle_DHA
O1 H1 N1 . 0.82 1.86 2.582(2) 146.1
N2 H2 O2 4_565 0.904(9) 1.957(12) 2.834(2) 163(2)

loop_
_cod_related_entry_id
_cod_related_entry_database
_cod_related_entry_code
1 ChemSpider 12670283
